data_1504557
loop_
_publ_author_name
'Yasuda, Makoto'
'Yoshioka, Sachiko'
'Nakajima, Hideto'
'Chiba, Kouji'
'Baba, Akio'

_publ_section_title
;
 Fine-tuning of boron complexes with cage-shaped ligand geometry: rational
 design of triphenolic ligand as a template for structure control.
;
_journal_issue 5
_journal_name_full 'Organic letters'
_journal_page_first 929
_journal_page_last 932
_journal_paper_doi 10.1021/ol7030944
_journal_volume 10
_journal_year 2008
_chemical_formula_moiety 'C27 H26 B N O3 Si '
_chemical_formula_sum 'C27 H26 B N O3 Si'
_chemical_formula_weight 451.40
_space_group_IT_number 61
_symmetry_cell_setting orthorhombic
_symmetry_Int_Tables_number 61
_symmetry_space_group_name_Hall '-P 2ac 2ab'
_symmetry_space_group_name_H-M 'P b c a'
_cell_angle_alpha 90.0000
_cell_angle_beta 90.0000
_cell_angle_gamma 90.0000
_cell_formula_units_Z 8
_cell_length_a 9.1369(3)
_cell_length_b 20.4629(5)
_cell_length_c 25.7290(6)
_cell_measurement_reflns_used 36696
_cell_measurement_temperature 296.1
_cell_measurement_theta_max 30.5
_cell_measurement_theta_min 3.1
_cell_volume 4810.5(2)
_computing_cell_refinement PROCESS-AUTO
_computing_data_collection PROCESS-AUTO
_computing_data_reduction CrystalStructure
_computing_publication_material 'CrystalStructure 3.8'
_computing_structure_refinement CRYSTALS
_computing_structure_solution SIR92
_diffrn_detector_area_resol_mean 10.00
_diffrn_measured_fraction_theta_full 0.998
_diffrn_measured_fraction_theta_max 0.998
_diffrn_measurement_device_type 'Rigaku RAXIS-RAPID'
_diffrn_measurement_method \w
_diffrn_radiation_type 'Mo K\a'
_diffrn_radiation_wavelength 0.71075
_diffrn_reflns_av_R_equivalents 0.039
_diffrn_reflns_limit_h_max 13
_diffrn_reflns_limit_h_min -13
_diffrn_reflns_limit_k_max 29
_diffrn_reflns_limit_k_min -29
_diffrn_reflns_limit_l_max 32
_diffrn_reflns_limit_l_min -36
_diffrn_reflns_number 89471
_diffrn_reflns_theta_full 30.49
_diffrn_reflns_theta_max 30.49
_exptl_absorpt_coefficient_mu 0.126
_exptl_absorpt_correction_type none
_exptl_crystal_colour colorless
_exptl_crystal_density_diffrn 1.246
_exptl_crystal_density_method 'not measured'
_exptl_crystal_description prism
_exptl_crystal_F_000 1904.00
_exptl_crystal_size_max 0.80
_exptl_crystal_size_mid 0.50
_exptl_crystal_size_min 0.30
_refine_diff_density_max 0.51
_refine_diff_density_min -0.53
_refine_ls_extinction_method none
_refine_ls_goodness_of_fit_ref 1.016
_refine_ls_hydrogen_treatment refall
_refine_ls_number_parameters 324
_refine_ls_number_reflns 2402
_refine_ls_R_factor_gt 0.0462
_refine_ls_shift/su_max 0.0000
_refine_ls_structure_factor_coef F
_refine_ls_weighting_details 'w = 1/[0.0013Fo^2^ + 1.0000\s(Fo^2^)]'
_refine_ls_weighting_scheme calc
_refine_ls_wR_factor_ref 0.0553
_reflns_number_gt 2385
_reflns_number_total 7305
_reflns_threshold_expression F^2^>2.0\s(F^2^)
_cod_data_source_file ol7030944-file005.cif
_cod_data_source_block '_s-421-061221'
_cod_original_formula_sum 'C27 H26 B N O3 Si '
_cod_database_code 1504557

loop_
_symmetry_equiv_pos_site_id
_symmetry_equiv_pos_as_xyz
1 +X,+Y,+Z
2 1/2-X,1/2+Y,+Z
3 +X,1/2-Y,1/2+Z
4 1/2-X,-Y,1/2+Z
5 -X,-Y,-Z
6 1/2+X,1/2-Y,-Z
7 -X,1/2+Y,1/2-Z
8 1/2+X,+Y,1/2-Z

loop_
_atom_site_label
_atom_site_type_symbol
_atom_site_fract_x
_atom_site_fract_y
_atom_site_fract_z
_atom_site_U_iso_or_equiv
_atom_site_adp_type
_atom_site_occupancy
_atom_site_symmetry_multiplicity
_atom_site_calc_flag
_atom_site_refinement_flags
Si(1) Si 0.09397(11) 0.16954(4) 0.63767(3) 0.0432(2) Uani 1.00 1 d .
O(1) O 0.3077(2) 0.05096(10) 0.62222(8) 0.0524(6) Uani 1.00 1 d .
O(2) O 0.0686(2) 0.03046(10) 0.58585(8) 0.0467(6) Uani 1.00 1 d .
O(3) O 0.2350(2) 0.10272(10) 0.54149(7) 0.0475(6) Uani 1.00 1 d .
N(1) N 0.2843(3) -0.01337(12) 0.54219(10) 0.0483(8) Uani 1.00 1 d .
C(1) C 0.3761(4) 0.10716(17) 0.63836(11) 0.0499(10) Uani 1.00 1 d .
C(2) C 0.2976(3) 0.16534(15) 0.64542(10) 0.0456(9) Uani 1.00 1 d .
C(3) C 0.3798(4) 0.21945(19) 0.66161(13) 0.0617(12) Uani 1.00 1 d .
C(4) C 0.5274(5) 0.2160(2) 0.67090(15) 0.0757(15) Uani 1.00 1 d .
C(5) C 0.5983(5) 0.1577(2) 0.66563(15) 0.0809(15) Uani 1.00 1 d .
C(6) C 0.5237(4) 0.1030(2) 0.64965(13) 0.0654(13) Uani 1.00 1 d .
C(7) C 0.0057(3) 0.03427(14) 0.63428(12) 0.0436(9) Uani 1.00 1 d .
C(8) C 0.0104(3) 0.09197(14) 0.66346(11) 0.0421(9) Uani 1.00 1 d .
C(9) C -0.0580(4) 0.09014(16) 0.71234(12) 0.0523(10) Uani 1.00 1 d .
C(10) C -0.1312(5) 0.03580(18) 0.73015(14) 0.0692(12) Uani 1.00 1 d .
C(11) C -0.1381(5) -0.01882(17) 0.69954(14) 0.0728(13) Uani 1.00 1 d .
C(12) C -0.0695(4) -0.02012(16) 0.65193(13) 0.0623(11) Uani 1.00 1 d .
C(13) C 0.1215(3) 0.14339(14) 0.52919(12) 0.0431(9) Uani 1.00 1 d .
C(14) C 0.0448(3) 0.17810(13) 0.56697(12) 0.0425(9) Uani 1.00 1 d .
C(15) C -0.0667(4) 0.21885(14) 0.54938(14) 0.0545(10) Uani 1.00 1 d .
C(16) C -0.0991(5) 0.22616(17) 0.49738(15) 0.0695(12) Uani 1.00 1 d .
C(17) C -0.0197(5) 0.19262(18) 0.46112(15) 0.0682(13) Uani 1.00 1 d .
C(18) C 0.0901(4) 0.15094(16) 0.47668(13) 0.0552(10) Uani 1.00 1 d .
C(19) C 0.0147(4) 0.23871(15) 0.67660(13) 0.0574(11) Uani 1.00 1 d .
C(20) C 0.0315(5) 0.31136(16) 0.66110(15) 0.0670(12) Uani 1.00 1 d .
C(21) C -0.1163(6) 0.3438(2) 0.65419(19) 0.1040(18) Uani 1.00 1 d .
C(22) C 0.1151(8) 0.3497(2) 0.7011(2) 0.148(2) Uani 1.00 1 d .
C(23) C 0.4025(4) -0.04718(17) 0.55671(13) 0.0618(11) Uani 1.00 1 d .
C(24) C 0.4585(4) -0.09684(17) 0.52620(15) 0.0693(13) Uani 1.00 1 d .
C(25) C 0.3912(4) -0.11194(17) 0.48039(14) 0.0623(11) Uani 1.00 1 d .
C(26) C 0.2692(4) -0.07737(16) 0.46555(14) 0.0586(11) Uani 1.00 1 d .
C(27) C 0.2187(4) -0.02877(16) 0.49700(12) 0.0531(10) Uani 1.00 1 d .
B(1) B 0.2181(5) 0.04781(18) 0.57639(13) 0.0464(11) Uani 1.00 1 d .
H(1) H 0.3314 0.2601 0.6663 0.074 Uiso 1.00 1 c R
H(2) H 0.5799 0.2540 0.6810 0.091 Uiso 1.00 1 c R
H(3) H 0.7000 0.1550 0.6730 0.097 Uiso 1.00 1 c R
H(4) H 0.5734 0.0625 0.6464 0.078 Uiso 1.00 1 c R
H(5) H -0.0536 0.1278 0.7339 0.063 Uiso 1.00 1 c R
H(6) H -0.1765 0.0362 0.7634 0.083 Uiso 1.00 1 c R
H(7) H -0.1907 -0.0561 0.7112 0.087 Uiso 1.00 1 c R
H(8) H -0.0737 -0.0584 0.6311 0.074 Uiso 1.00 1 c R
H(9) H -0.1226 0.2425 0.5742 0.065 Uiso 1.00 1 c R
H(10) H -0.1761 0.2544 0.4868 0.083 Uiso 1.00 1 c R
H(11) H -0.0404 0.1980 0.4252 0.082 Uiso 1.00 1 c R
H(12) H 0.1445 0.1273 0.4515 0.066 Uiso 1.00 1 c R
H(13) H -0.0877 0.2307 0.6783 0.069 Uiso 1.00 1 c R
H(14) H 0.0558 0.2349 0.7104 0.069 Uiso 1.00 1 c R
H(15) H 0.0829 0.3135 0.6291 0.080 Uiso 1.00 1 c R
H(16) H -0.1471 0.3393 0.6191 0.125 Uiso 1.00 1 c R
H(17) H -0.1087 0.3889 0.6626 0.125 Uiso 1.00 1 c R
H(18) H -0.1857 0.3236 0.6765 0.125 Uiso 1.00 1 c R
H(19) H 0.0490 0.3672 0.7259 0.178 Uiso 1.00 1 c R
H(20) H 0.1662 0.3844 0.6845 0.178 Uiso 1.00 1 c R
H(21) H 0.1831 0.3217 0.7180 0.178 Uiso 1.00 1 c R
H(22) H 0.4491 -0.0369 0.5887 0.074 Uiso 1.00 1 c R
H(23) H 0.5431 -0.1202 0.5370 0.083 Uiso 1.00 1 c R
H(24) H 0.4282 -0.1460 0.4590 0.075 Uiso 1.00 1 c R
H(25) H 0.2209 -0.0872 0.4338 0.070 Uiso 1.00 1 c R
H(26) H 0.1343 -0.0050 0.4867 0.064 Uiso 1.00 1 c R

loop_
_atom_site_aniso_label
_atom_site_aniso_U_11
_atom_site_aniso_U_22
_atom_site_aniso_U_33
_atom_site_aniso_U_12
_atom_site_aniso_U_13
_atom_site_aniso_U_23
Si(1) 0.0474(6) 0.0424(4) 0.0398(4) -0.0032(4) -0.0013(4) -0.0010(3)
O(1) 0.0528(16) 0.0589(13) 0.0453(12) 0.0062(13) -0.0125(11) -0.0017(9)
O(2) 0.0452(16) 0.0531(12) 0.0418(11) 0.0019(12) -0.0018(11) -0.0037(9)
O(3) 0.0439(15) 0.0544(12) 0.0441(11) 0.0051(12) -0.0004(11) 0.0013(9)
N(1) 0.045(2) 0.0546(15) 0.0449(14) 0.0091(15) -0.0019(14) 0.0003(12)
C(1) 0.044(2) 0.072(2) 0.0340(15) -0.0050(19) -0.0042(17) 0.0033(15)
C(2) 0.046(2) 0.0566(18) 0.0337(15) -0.0118(19) -0.0008(15) 0.0008(13)
C(3) 0.059(3) 0.076(2) 0.0502(19) -0.022(2) 0.002(2) 0.0042(17)
C(4) 0.062(3) 0.102(3) 0.063(2) -0.038(2) -0.004(2) 0.004(2)
C(5) 0.045(2) 0.136(4) 0.062(2) -0.025(3) -0.009(2) 0.010(2)
C(6) 0.045(2) 0.102(3) 0.050(2) 0.002(2) -0.0064(19) 0.006(2)
C(7) 0.044(2) 0.0448(16) 0.0420(16) -0.0013(16) -0.0072(17) 0.0039(14)
C(8) 0.041(2) 0.0452(17) 0.0405(16) -0.0006(16) -0.0046(16) 0.0020(14)
C(9) 0.060(2) 0.0559(19) 0.0413(17) -0.0092(19) -0.0001(17) -0.0020(14)
C(10) 0.087(3) 0.076(2) 0.0445(18) -0.024(2) 0.008(2) 0.0034(18)
C(11) 0.103(3) 0.061(2) 0.054(2) -0.034(2) 0.002(2) 0.0099(18)
C(12) 0.086(3) 0.0498(18) 0.051(2) -0.015(2) -0.007(2) 0.0023(15)
C(13) 0.043(2) 0.0411(15) 0.0447(17) -0.0037(17) -0.0039(16) 0.0036(13)
C(14) 0.044(2) 0.0343(15) 0.0488(17) -0.0047(16) -0.0042(15) -0.0013(13)
C(15) 0.060(2) 0.0390(15) 0.065(2) 0.0065(18) -0.008(2) -0.0015(15)
C(16) 0.085(3) 0.055(2) 0.069(2) 0.015(2) -0.023(2) 0.0101(18)
C(17) 0.087(3) 0.069(2) 0.049(2) 0.002(2) -0.015(2) 0.0112(18)
C(18) 0.065(2) 0.0589(19) 0.0420(16) 0.003(2) -0.0026(19) 0.0043(15)
C(19) 0.068(2) 0.0522(19) 0.052(2) -0.001(2) 0.0051(19) -0.0048(15)
C(20) 0.082(3) 0.0462(19) 0.073(2) -0.004(2) 0.014(2) -0.0091(17)
C(21) 0.128(4) 0.066(2) 0.117(4) 0.025(3) 0.036(3) 0.007(2)
C(22) 0.196(7) 0.080(3) 0.168(5) -0.021(4) -0.045(5) -0.043(3)
C(23) 0.062(2) 0.070(2) 0.053(2) 0.020(2) -0.010(2) 0.0015(17)
C(24) 0.071(3) 0.072(2) 0.065(2) 0.032(2) 0.002(2) 0.002(2)
C(25) 0.070(2) 0.0531(19) 0.064(2) 0.009(2) 0.009(2) -0.0057(17)
C(26) 0.058(2) 0.0586(19) 0.059(2) 0.000(2) -0.001(2) -0.0138(16)
C(27) 0.044(2) 0.061(2) 0.0542(19) 0.0060(19) -0.0063(18) -0.0021(15)
B(1) 0.049(3) 0.050(2) 0.0398(19) 0.008(2) -0.0058(19) -0.0055(15)

loop_
_atom_type_symbol
_atom_type_description
_atom_type_scat_dispersion_real
_atom_type_scat_dispersion_imag
_atom_type_scat_source
C C 0.003 0.002
;
International Tables for Crystallography
(1992, Vol. C, Tables 4.2.6.8 and 6.1.1.4)
;
H H 0.000 0.000
;
International Tables for Crystallography
(1992, Vol. C, Table 6.1.1.4)
;
B B 0.001 0.001
;
International Tables for Crystallography
(1992, Vol. C, Tables 4.2.6.8 and 6.1.1.4)
;
N N 0.006 0.003
;
International Tables for Crystallography
(1992, Vol. C, Tables 4.2.6.8 and 6.1.1.4)
;
O O 0.011 0.006
;
International Tables for Crystallography
(1992, Vol. C, Tables 4.2.6.8 and 6.1.1.4)
;
Si Si 0.082 0.070
;
International Tables for Crystallography
(1992, Vol. C, Tables 4.2.6.8 and 6.1.1.4)
;

loop_
_geom_angle_atom_site_label_1
_geom_angle_atom_site_label_2
_geom_angle_atom_site_label_3
_geom_angle
_geom_angle_publ_flag
C(2) Si(1) C(8) 109.08(14) yes
C(2) Si(1) C(14) 110.14(14) yes
C(2) Si(1) C(19) 111.15(15) yes
C(8) Si(1) C(14) 108.80(13) yes
C(8) Si(1) C(19) 106.90(14) yes
C(14) Si(1) C(19) 110.67(14) yes
C(1) O(1) B(1) 123.0(2) yes
C(7) O(2) B(1) 122.6(2) yes
C(13) O(3) B(1) 122.4(2) yes
C(23) N(1) C(27) 118.7(2) yes
C(23) N(1) B(1) 122.8(2) yes
C(27) N(1) B(1) 118.5(2) yes
O(1) C(1) C(2) 121.2(3) yes
O(1) C(1) C(6) 117.2(3) yes
C(2) C(1) C(6) 121.6(3) yes
Si(1) C(2) C(1) 122.2(2) yes
Si(1) C(2) C(3) 121.8(2) yes
C(1) C(2) C(3) 115.8(3) yes
C(2) C(3) C(4) 122.5(3) yes
C(3) C(4) C(5) 119.7(4) yes
C(4) C(5) C(6) 120.4(4) yes
C(1) C(6) C(5) 119.8(4) yes
O(2) C(7) C(8) 121.4(2) yes
O(2) C(7) C(12) 117.3(2) yes
C(8) C(7) C(12) 121.1(2) yes
Si(1) C(8) C(7) 122.3(2) yes
Si(1) C(8) C(9) 121.2(2) yes
C(7) C(8) C(9) 116.4(2) yes
C(8) C(9) C(10) 122.4(3) yes
C(9) C(10) C(11) 119.4(3) yes
C(10) C(11) C(12) 120.5(3) yes
C(7) C(12) C(11) 120.2(3) yes
O(3) C(13) C(14) 122.1(2) yes
O(3) C(13) C(18) 116.7(2) yes
C(14) C(13) C(18) 121.2(3) yes
Si(1) C(14) C(13) 120.5(2) yes
Si(1) C(14) C(15) 123.0(2) yes
C(13) C(14) C(15) 116.5(2) yes
C(14) C(15) C(16) 122.5(3) yes
C(15) C(16) C(17) 119.6(3) yes
C(16) C(17) C(18) 120.0(3) yes
C(13) C(18) C(17) 120.2(3) yes
Si(1) C(19) C(20) 123.2(2) yes
C(19) C(20) C(21) 111.3(3) yes
C(19) C(20) C(22) 112.1(3) yes
C(21) C(20) C(22) 107.7(3) yes
N(1) C(23) C(24) 121.4(3) yes
C(23) C(24) C(25) 119.4(3) yes
C(24) C(25) C(26) 119.3(3) yes
C(25) C(26) C(27) 119.0(3) yes
N(1) C(27) C(26) 122.2(3) yes
O(1) B(1) O(2) 114.5(2) yes
O(1) B(1) O(3) 114.4(2) yes
O(1) B(1) N(1) 105.3(2) yes
O(2) B(1) O(3) 113.6(3) yes
O(2) B(1) N(1) 104.6(2) yes
O(3) B(1) N(1) 102.7(2) yes
C(2) C(3) H(1) 118.8 no
C(4) C(3) H(1) 118.7 no
C(3) C(4) H(2) 120.1 no
C(5) C(4) H(2) 120.2 no
C(4) C(5) H(3) 119.8 no
C(6) C(5) H(3) 119.8 no
C(1) C(6) H(4) 120.1 no
C(5) C(6) H(4) 120.1 no
C(8) C(9) H(5) 118.8 no
C(10) C(9) H(5) 118.8 no
C(9) C(10) H(6) 120.3 no
C(11) C(10) H(6) 120.3 no
C(10) C(11) H(7) 119.8 no
C(12) C(11) H(7) 119.8 no
C(7) C(12) H(8) 119.9 no
C(11) C(12) H(8) 119.9 no
C(14) C(15) H(9) 118.7 no
C(16) C(15) H(9) 118.7 no
C(15) C(16) H(10) 120.2 no
C(17) C(16) H(10) 120.2 no
C(16) C(17) H(11) 120.0 no
C(18) C(17) H(11) 120.0 no
C(13) C(18) H(12) 119.9 no
C(17) C(18) H(12) 119.9 no
Si(1) C(19) H(13) 105.9 no
Si(1) C(19) H(14) 105.9 no
C(20) C(19) H(13) 105.9 no
C(20) C(19) H(14) 105.9 no
H(13) C(19) H(14) 109.5 no
C(19) C(20) H(15) 108.5 no
C(21) C(20) H(15) 108.5 no
C(22) C(20) H(15) 108.6 no
C(20) C(21) H(16) 109.4 no
C(20) C(21) H(17) 109.5 no
C(20) C(21) H(18) 109.5 no
H(16) C(21) H(17) 109.5 no
H(16) C(21) H(18) 109.5 no
H(17) C(21) H(18) 109.5 no
C(20) C(22) H(19) 109.5 no
C(20) C(22) H(20) 109.5 no
C(20) C(22) H(21) 109.4 no
H(19) C(22) H(20) 109.5 no
H(19) C(22) H(21) 109.5 no
H(20) C(22) H(21) 109.5 no
N(1) C(23) H(22) 119.3 no
C(24) C(23) H(22) 119.3 no
C(23) C(24) H(23) 120.3 no
C(25) C(24) H(23) 120.3 no
C(24) C(25) H(24) 120.4 no
C(26) C(25) H(24) 120.4 no
C(25) C(26) H(25) 120.5 no
C(27) C(26) H(25) 120.5 no
N(1) C(27) H(26) 118.9 no
C(26) C(27) H(26) 118.9 no

loop_
_geom_bond_atom_site_label_1
_geom_bond_atom_site_label_2
_geom_bond_distance
_geom_bond_publ_flag
Si(1) C(2) 1.874(3) yes
Si(1) C(8) 1.882(3) yes
Si(1) C(14) 1.882(3) yes
Si(1) C(19) 1.879(3) yes
O(1) C(1) 1.373(4) yes
O(1) B(1) 1.437(4) yes
O(2) C(7) 1.374(3) yes
O(2) B(1) 1.432(5) yes
O(3) C(13) 1.367(3) yes
O(3) B(1) 1.447(4) yes
N(1) C(23) 1.336(4) yes
N(1) C(27) 1.345(4) yes
N(1) B(1) 1.645(4) yes
C(1) C(2) 1.402(4) yes
C(1) C(6) 1.382(5) yes
C(2) C(3) 1.401(5) yes
C(3) C(4) 1.372(6) yes
C(4) C(5) 1.363(7) yes
C(5) C(6) 1.374(6) yes
C(7) C(8) 1.400(4) yes
C(7) C(12) 1.385(4) yes
C(8) C(9) 1.405(4) yes
C(9) C(10) 1.376(5) yes
C(10) C(11) 1.369(5) yes
C(11) C(12) 1.376(5) yes
C(13) C(14) 1.393(4) yes
C(13) C(18) 1.390(4) yes
C(14) C(15) 1.392(4) yes
C(15) C(16) 1.378(5) yes
C(16) C(17) 1.366(5) yes
C(17) C(18) 1.376(5) yes
C(19) C(20) 1.547(4) yes
C(20) C(21) 1.515(7) yes
C(20) C(22) 1.502(7) yes
C(23) C(24) 1.382(5) yes
C(24) C(25) 1.365(5) yes
C(25) C(26) 1.374(5) yes
C(26) C(27) 1.363(4) yes
C(3) H(1) 0.950 no
C(4) H(2) 0.950 no
C(5) H(3) 0.950 no
C(6) H(4) 0.950 no
C(9) H(5) 0.950 no
C(10) H(6) 0.950 no
C(11) H(7) 0.950 no
C(12) H(8) 0.950 no
C(15) H(9) 0.950 no
C(16) H(10) 0.950 no
C(17) H(11) 0.950 no
C(18) H(12) 0.950 no
C(19) H(13) 0.950 no
C(19) H(14) 0.950 no
C(20) H(15) 0.950 no
C(21) H(16) 0.950 no
C(21) H(17) 0.950 no
C(21) H(18) 0.950 no
C(22) H(19) 0.950 no
C(22) H(20) 0.950 no
C(22) H(21) 0.950 no
C(23) H(22) 0.950 no
C(24) H(23) 0.950 no
C(25) H(24) 0.950 no
C(26) H(25) 0.950 no
C(27) H(26) 0.950 no

loop_
_geom_contact_atom_site_label_1
_geom_contact_atom_site_label_2
_geom_contact_distance
_geom_contact_site_symmetry_2
O(2) C(26) 3.493(4) 5_556
O(2) C(27) 3.382(4) 5_556
O(3) C(24) 3.300(4) 5_656
O(3) C(25) 3.466(5) 5_656
C(6) C(25) 3.440(4) 5_656
C(6) C(26) 3.556(5) 5_656
C(15) C(26) 3.458(4) 5_556
C(16) C(25) 3.594(5) 5_556
C(16) C(26) 3.549(5) 5_556
C(24) O(3) 3.300(4) 5_656
C(25) O(3) 3.466(5) 5_656
C(25) C(6) 3.440(4) 5_656
C(25) C(16) 3.594(5) 5_556
C(26) O(2) 3.493(4) 5_556
C(26) C(6) 3.556(5) 5_656
C(26) C(15) 3.458(4) 5_556
C(26) C(16) 3.549(5) 5_556
C(27) O(2) 3.382(4) 5_556
O(1) H(6) 2.962 8_556
O(2) H(25) 2.933 5_556
O(2) H(26) 2.682 5_556
O(3) H(10) 3.121 6_556
O(3) H(23) 2.884 5_656
O(3) H(24) 3.202 5_656
C(1) H(5) 3.376 8_556
C(1) H(6) 2.955 8_556
C(1) H(24) 3.180 5_656
C(2) H(5) 3.476 8_556
C(2) H(6) 3.542 8_556
C(3) H(5) 3.334 8_556
C(3) H(11) 2.893 6_556
C(4) H(5) 3.131 8_556
C(4) H(11) 3.097 6_556
C(4) H(13) 3.535 1_655
C(4) H(14) 3.090 8_556
C(4) H(18) 3.427 1_655
C(5) H(5) 2.997 8_556
C(5) H(13) 3.251 1_655
C(5) H(14) 3.581 8_556
C(5) H(24) 3.226 5_656
C(5) H(25) 3.370 5_656
C(6) H(5) 3.120 8_556
C(6) H(6) 3.197 8_556
C(6) H(24) 2.964 5_656
C(6) H(25) 3.188 5_656
C(7) H(25) 2.921 5_556
C(7) H(26) 3.418 5_556
C(8) H(3) 3.125 1_455
C(8) H(25) 3.277 5_556
C(9) H(3) 2.770 1_455
C(10) H(3) 3.238 1_455
C(10) H(4) 3.497 1_455
C(11) H(4) 3.404 1_455
C(11) H(17) 3.134 2_445
C(11) H(19) 3.127 7_546
C(11) H(20) 3.590 7_546
C(12) H(12) 3.515 5_556
C(12) H(17) 3.491 2_445
C(12) H(25) 3.406 5_556
C(13) H(10) 2.822 6_556
C(13) H(23) 3.538 5_656
C(13) H(25) 3.467 5_556
C(14) H(10) 3.214 6_556
C(14) H(25) 3.059 5_556
C(15) H(23) 3.316 2_555
C(15) H(25) 3.071 5_556
C(16) H(23) 3.344 2_555
C(16) H(24) 3.202 2_555
C(16) H(25) 3.530 5_556
C(17) H(10) 3.582 6_556
C(17) H(24) 3.407 2_555
C(18) H(8) 3.362 5_556
C(18) H(10) 3.034 6_556
C(18) H(16) 3.447 6_556
C(18) H(23) 3.429 5_656
C(19) H(3) 3.348 1_455
C(20) H(23) 3.553 2_555
C(21) H(2) 3.400 1_455
C(21) H(7) 3.076 2_455
C(21) H(8) 3.518 2_455
C(21) H(12) 3.538 6_456
C(21) H(22) 3.336 2_555
C(21) H(23) 3.176 2_555
C(22) H(7) 3.048 7_556
C(23) H(15) 3.407 2_545
C(23) H(17) 3.561 2_545
C(24) H(15) 3.242 2_545
C(24) H(16) 3.224 2_545
C(25) H(4) 3.431 5_656
C(26) H(4) 3.234 5_656
C(27) H(26) 3.325 5_556
H(1) H(11) 2.766 6_556
H(2) C(21) 3.400 1_655
H(2) H(5) 3.599 8_556
H(2) H(11) 3.104 6_556
H(2) H(13) 3.075 1_655
H(2) H(14) 2.830 8_556
H(2) H(16) 3.435 1_655
H(2) H(18) 2.575 1_655
H(2) H(19) 3.344 8_556
H(2) H(21) 3.093 8_556
H(3) C(8) 3.125 1_655
H(3) C(9) 2.770 1_655
H(3) C(10) 3.238 1_655
H(3) C(19) 3.348 1_655
H(3) H(5) 2.798 1_655
H(3) H(5) 3.378 8_556
H(3) H(6) 3.548 1_655
H(3) H(9) 3.508 1_655
H(3) H(13) 2.487 1_655
H(3) H(24) 3.599 5_656
H(3) H(25) 3.163 5_656
H(4) C(10) 3.497 1_655
H(4) C(11) 3.404 1_655
H(4) C(25) 3.431 5_656
H(4) C(26) 3.234 5_656
H(4) H(5) 3.553 8_556
H(4) H(6) 3.300 8_556
H(4) H(17) 3.591 2_545
H(4) H(24) 3.206 5_656
H(4) H(25) 2.836 5_656
H(5) C(1) 3.376 8_456
H(5) C(2) 3.476 8_456
H(5) C(3) 3.334 8_456
H(5) C(4) 3.131 8_456
H(5) C(5) 2.997 8_456
H(5) C(6) 3.120 8_456
H(5) H(2) 3.599 8_456
H(5) H(3) 2.798 1_455
H(5) H(3) 3.378 8_456
H(5) H(4) 3.553 8_456
H(6) O(1) 2.962 8_456
H(6) C(1) 2.955 8_456
H(6) C(2) 3.542 8_456
H(6) C(6) 3.197 8_456
H(6) H(3) 3.548 1_455
H(6) H(4) 3.300 8_456
H(6) H(20) 3.385 7_546
H(7) C(21) 3.076 2_445
H(7) C(22) 3.048 7_546
H(7) H(16) 3.522 2_445
H(7) H(17) 2.489 2_445
H(7) H(18) 2.853 2_445
H(7) H(19) 2.599 7_546
H(7) H(20) 2.955 7_546
H(7) H(21) 3.094 7_546
H(8) C(18) 3.362 5_556
H(8) C(21) 3.518 2_445
H(8) H(11) 3.369 5_556
H(8) H(12) 2.631 5_556
H(8) H(16) 3.315 2_445
H(8) H(17) 3.200 2_445
H(8) H(18) 3.467 2_445
H(8) H(26) 3.344 5_556
H(9) H(3) 3.508 1_455
H(9) H(12) 3.473 6_456
H(9) H(23) 3.056 2_555
H(9) H(24) 3.525 5_556
H(9) H(25) 3.309 5_556
H(10) O(3) 3.121 6_456
H(10) C(13) 2.822 6_456
H(10) C(14) 3.214 6_456
H(10) C(17) 3.582 6_456
H(10) C(18) 3.034 6_456
H(10) H(12) 3.327 6_456
H(10) H(23) 3.119 2_555
H(10) H(24) 3.129 2_555
H(10) H(24) 3.488 5_556
H(11) C(3) 2.893 6_456
H(11) C(4) 3.097 6_456
H(11) H(1) 2.766 6_456
H(11) H(2) 3.104 6_456
H(11) H(8) 3.369 5_556
H(11) H(24) 3.463 2_555
H(12) C(12) 3.515 5_556
H(12) C(21) 3.538 6_556
H(12) H(8) 2.631 5_556
H(12) H(9) 3.473 6_556
H(12) H(10) 3.327 6_556
H(12) H(16) 2.719 6_556
H(12) H(23) 2.874 5_656
H(13) C(4) 3.535 1_455
H(13) C(5) 3.251 1_455
H(13) H(2) 3.075 1_455
H(13) H(3) 2.487 1_455
H(14) C(4) 3.090 8_456
H(14) C(5) 3.581 8_456
H(14) H(2) 2.830 8_456
H(15) C(23) 3.407 2_555
H(15) C(24) 3.242 2_555
H(15) H(22) 3.245 2_555
H(15) H(23) 2.962 2_555
H(16) C(18) 3.447 6_456
H(16) C(24) 3.224 2_555
H(16) H(2) 3.435 1_455
H(16) H(7) 3.522 2_455
H(16) H(8) 3.315 2_455
H(16) H(12) 2.719 6_456
H(16) H(22) 3.211 2_555
H(16) H(23) 2.461 2_555
H(17) C(11) 3.134 2_455
H(17) C(12) 3.491 2_455
H(17) C(23) 3.561 2_555
H(17) H(4) 3.591 2_555
H(17) H(7) 2.489 2_455
H(17) H(8) 3.200 2_455
H(17) H(22) 2.837 2_555
H(17) H(23) 3.293 2_555
H(18) C(4) 3.427 1_455
H(18) H(2) 2.575 1_455
H(18) H(7) 2.853 2_455
H(18) H(8) 3.467 2_455
H(18) H(21) 2.968 8_456
H(19) C(11) 3.127 7_556
H(19) H(2) 3.344 8_456
H(19) H(7) 2.599 7_556
H(20) C(11) 3.590 7_556
H(20) H(6) 3.385 7_556
H(20) H(7) 2.955 7_556
H(20) H(22) 3.128 2_555
H(21) H(2) 3.093 8_456
H(21) H(7) 3.094 7_556
H(21) H(18) 2.968 8_556
H(22) C(21) 3.336 2_545
H(22) H(15) 3.245 2_545
H(22) H(16) 3.211 2_545
H(22) H(17) 2.837 2_545
H(22) H(20) 3.128 2_545
H(23) O(3) 2.884 5_656
H(23) C(13) 3.538 5_656
H(23) C(15) 3.316 2_545
H(23) C(16) 3.344 2_545
H(23) C(18) 3.429 5_656
H(23) C(20) 3.553 2_545
H(23) C(21) 3.176 2_545
H(23) H(9) 3.056 2_545
H(23) H(10) 3.119 2_545
H(23) H(12) 2.874 5_656
H(23) H(15) 2.962 2_545
H(23) H(16) 2.461 2_545
H(23) H(17) 3.293 2_545
H(24) O(3) 3.202 5_656
H(24) C(1) 3.180 5_656
H(24) C(5) 3.226 5_656
H(24) C(6) 2.964 5_656
H(24) C(16) 3.202 2_545
H(24) C(17) 3.407 2_545
H(24) H(3) 3.599 5_656
H(24) H(4) 3.206 5_656
H(24) H(9) 3.525 5_556
H(24) H(10) 3.129 2_545
H(24) H(10) 3.488 5_556
H(24) H(11) 3.463 2_545
H(25) O(2) 2.933 5_556
H(25) C(5) 3.370 5_656
H(25) C(6) 3.188 5_656
H(25) C(7) 2.921 5_556
H(25) C(8) 3.277 5_556
H(25) C(12) 3.406 5_556
H(25) C(13) 3.467 5_556
H(25) C(14) 3.059 5_556
H(25) C(15) 3.071 5_556
H(25) C(16) 3.530 5_556
H(25) H(3) 3.163 5_656
H(25) H(4) 2.836 5_656
H(25) H(9) 3.309 5_556
H(26) O(2) 2.682 5_556
H(26) C(7) 3.418 5_556
H(26) C(27) 3.325 5_556
H(26) H(8) 3.344 5_556
H(26) H(26) 2.557 5_556

loop_
_geom_torsion_atom_site_label_1
_geom_torsion_atom_site_label_2
_geom_torsion_atom_site_label_3
_geom_torsion_atom_site_label_4
_geom_torsion
C(2) Si(1) C(8) C(7) -80.9(3)
C(2) Si(1) C(8) C(9) 102.5(2)
C(8) Si(1) C(2) C(1) 37.1(2)
C(8) Si(1) C(2) C(3) -139.1(2)
C(2) Si(1) C(14) C(13) 39.6(2)
C(2) Si(1) C(14) C(15) -139.8(2)
C(14) Si(1) C(2) C(1) -82.2(2)
C(14) Si(1) C(2) C(3) 101.6(2)
C(2) Si(1) C(19) C(20) 73.2(3)
C(19) Si(1) C(2) C(1) 154.8(2)
C(19) Si(1) C(2) C(3) -21.4(2)
C(8) Si(1) C(14) C(13) -79.9(2)
C(8) Si(1) C(14) C(15) 100.7(2)
C(14) Si(1) C(8) C(7) 39.3(3)
C(14) Si(1) C(8) C(9) -137.3(2)
C(8) Si(1) C(19) C(20) -167.8(3)
C(19) Si(1) C(8) C(7) 158.8(2)
C(19) Si(1) C(8) C(9) -17.7(3)
C(14) Si(1) C(19) C(20) -49.5(3)
C(19) Si(1) C(14) C(13) 162.9(2)
C(19) Si(1) C(14) C(15) -16.5(3)
C(1) O(1) B(1) O(2) -118.5(3)
C(1) O(1) B(1) O(3) 15.1(4)
C(1) O(1) B(1) N(1) 127.1(2)
B(1) O(1) C(1) C(2) 53.3(4)
B(1) O(1) C(1) C(6) -129.7(3)
C(7) O(2) B(1) O(1) 17.2(4)
C(7) O(2) B(1) O(3) -116.8(2)
C(7) O(2) B(1) N(1) 132.0(2)
B(1) O(2) C(7) C(8) 53.5(4)
B(1) O(2) C(7) C(12) -130.0(3)
C(13) O(3) B(1) O(1) -119.0(3)
C(13) O(3) B(1) O(2) 15.0(3)
C(13) O(3) B(1) N(1) 127.4(2)
B(1) O(3) C(13) C(14) 58.4(4)
B(1) O(3) C(13) C(18) -124.5(3)
C(23) N(1) C(27) C(26) -0.3(5)
C(27) N(1) C(23) C(24) 0.4(5)
C(23) N(1) B(1) O(1) -3.3(4)
C(23) N(1) B(1) O(2) -124.3(3)
C(23) N(1) B(1) O(3) 116.8(3)
B(1) N(1) C(23) C(24) -177.7(3)
C(27) N(1) B(1) O(1) 178.6(2)
C(27) N(1) B(1) O(2) 57.6(3)
C(27) N(1) B(1) O(3) -61.3(3)
B(1) N(1) C(27) C(26) 177.9(3)
O(1) C(1) C(2) Si(1) 4.0(3)
O(1) C(1) C(2) C(3) -179.6(2)
O(1) C(1) C(6) C(5) 179.5(3)
C(2) C(1) C(6) C(5) -3.5(4)
C(6) C(1) C(2) Si(1) -172.9(2)
C(6) C(1) C(2) C(3) 3.6(4)
Si(1) C(2) C(3) C(4) 175.4(2)
C(1) C(2) C(3) C(4) -1.0(4)
C(2) C(3) C(4) C(5) -1.7(5)
C(3) C(4) C(5) C(6) 1.9(5)
C(4) C(5) C(6) C(1) 0.6(5)
O(2) C(7) C(8) Si(1) 3.1(4)
O(2) C(7) C(8) C(9) 179.8(3)
O(2) C(7) C(12) C(11) -178.3(3)
C(8) C(7) C(12) C(11) -1.8(5)
C(12) C(7) C(8) Si(1) -173.3(2)
C(12) C(7) C(8) C(9) 3.4(5)
Si(1) C(8) C(9) C(10) 174.1(3)
C(7) C(8) C(9) C(10) -2.7(5)
C(8) C(9) C(10) C(11) 0.2(4)
C(9) C(10) C(11) C(12) 1.6(6)
C(10) C(11) C(12) C(7) -0.8(6)
O(3) C(13) C(14) Si(1) -0.6(4)
O(3) C(13) C(14) C(15) 178.8(2)
O(3) C(13) C(18) C(17) -178.0(3)
C(14) C(13) C(18) C(17) -0.8(5)
C(18) C(13) C(14) Si(1) -177.7(2)
C(18) C(13) C(14) C(15) 1.8(4)
Si(1) C(14) C(15) C(16) 178.1(2)
C(13) C(14) C(15) C(16) -1.3(5)
C(14) C(15) C(16) C(17) -0.1(4)
C(15) C(16) C(17) C(18) 1.2(6)
C(16) C(17) C(18) C(13) -0.7(5)
Si(1) C(19) C(20) C(21) 121.9(3)
Si(1) C(19) C(20) C(22) -117.3(4)
N(1) C(23) C(24) C(25) -0.3(5)
C(23) C(24) C(25) C(26) 0.1(4)
C(24) C(25) C(26) C(27) 0.1(4)
C(25) C(26) C(27) N(1) 0.0(4)
